data_4117799
loop_
_publ_author_name
'Bo Zheng'
'Xu-Dong Chen'
'Shao-Liang Zheng'
'R. H. Holm'

_publ_section_title
;
 Selenium as a Structural Surrogate of Sulfur: Template-Assisted Assembly
 of Five Types of Tungsten-Iron-Sulfur/Selenium Clusters and the
 Structural Fate of Chalcogenide Reactants
;
_journal_name_full 'Journal of the American Chemical Society'
_journal_page_first 6479
_journal_page_last 6490
_journal_paper_doi 10.1021/ja3010539
_journal_volume 134
_journal_year 2012
_chemical_formula_sum 'C53.5 H101.5 B2 Fe4 N16.5 O2.5 S9 W2'
_chemical_formula_weight 1917.27
_chemical_name_systematic
; 
 ? 
;
_space_group_IT_number 13
_symmetry_cell_setting monoclinic
_symmetry_space_group_name_Hall '-P 2yac'
_symmetry_space_group_name_H-M 'P 1 2/n 1'
_atom_sites_solution_hydrogens geom
_atom_sites_solution_primary direct
_atom_sites_solution_secondary difmap
_audit_creation_method SHELXL-97
_cell_angle_alpha 90.00
_cell_angle_beta 91.281(5)
_cell_angle_gamma 90.00
_cell_formula_units_Z 4
_cell_length_a 20.431(6)
_cell_length_b 10.277(3)
_cell_length_c 37.268(11)
_cell_measurement_reflns_used 3689
_cell_measurement_temperature 100(2)
_cell_measurement_theta_max 20.5
_cell_measurement_theta_min 2.2
_cell_volume 7823(4)
_computing_cell_refinement 'SAINT 7.46A (Bruker-AXS, 2009)'
_computing_data_collection 'APEX2 v2009.3.0 (Bruker-AXS, 2009)'
_computing_data_reduction 'SAINT 7.46A (Bruker-AXS, 2009)'
_computing_molecular_graphics 'Bruker SHELXTL (Sheldrick, 2008)'
_computing_publication_material 'Bruker SHELXTL (Sheldrick, 2008)'
_computing_structure_refinement 'SHELXL-97 (Sheldrick, 2008)'
_computing_structure_solution 'SHELXS-97 (Sheldrick, 2008)'
_diffrn_ambient_temperature 100(2)
_diffrn_measured_fraction_theta_full 0.997
_diffrn_measured_fraction_theta_max 0.997
_diffrn_measurement_device_type
; 
Bruker D8 goniometer with CCD area detector 
;
_diffrn_measurement_method 'phi and omega scans'
_diffrn_radiation_monochromator graphite
_diffrn_radiation_source 'fine-focus sealed tube'
_diffrn_radiation_type MoK\a
_diffrn_radiation_wavelength 0.71073
_diffrn_reflns_av_R_equivalents 0.1920
_diffrn_reflns_av_sigmaI/netI 0.1388
_diffrn_reflns_limit_h_max 24
_diffrn_reflns_limit_h_min -24
_diffrn_reflns_limit_k_max 12
_diffrn_reflns_limit_k_min -12
_diffrn_reflns_limit_l_max 44
_diffrn_reflns_limit_l_min -44
_diffrn_reflns_number 73574
_diffrn_reflns_theta_full 25.06
_diffrn_reflns_theta_max 25.06
_diffrn_reflns_theta_min 1.90
_exptl_absorpt_coefficient_mu 3.939
_exptl_absorpt_correction_T_max 0.8910
_exptl_absorpt_correction_T_min 0.4051
_exptl_absorpt_correction_type multi-scan
_exptl_absorpt_process_details 'SADABS (Sheldrick, 2008)'
_exptl_crystal_colour black
_exptl_crystal_density_diffrn 1.628
_exptl_crystal_description needle
_exptl_crystal_F_000 3856
_exptl_crystal_size_max 0.28
_exptl_crystal_size_mid 0.06
_exptl_crystal_size_min 0.03
_refine_diff_density_max 1.968
_refine_diff_density_min -1.560
_refine_diff_density_rms 0.199
_refine_ls_extinction_method none
_refine_ls_goodness_of_fit_ref 1.008
_refine_ls_hydrogen_treatment constr
_refine_ls_matrix_type full
_refine_ls_number_parameters 836
_refine_ls_number_reflns 13849
_refine_ls_number_restraints 109
_refine_ls_restrained_S_all 1.008
_refine_ls_R_factor_all 0.1561
_refine_ls_R_factor_gt 0.0703
_refine_ls_shift/su_max 0.000
_refine_ls_shift/su_mean 0.000
_refine_ls_structure_factor_coef Fsqd
_refine_ls_weighting_details 'calc w=1/[\s^2^(Fo^2^)+(0.0740P)^2^+50.4156P] where P=(Fo^2^+2Fc^2^)/3'
_refine_ls_weighting_scheme calc
_refine_ls_wR_factor_gt 0.1525
_refine_ls_wR_factor_ref 0.1937
_reflns_number_gt 7212
_reflns_number_total 13849
_reflns_threshold_expression >2sigma(I)
_cod_data_source_file ja3010539_si_001_11.cif
_cod_data_source_block compound13
_cod_original_formula_sum 'C53.50 H101.50 B2 Fe4 N16.50 O2.50 S9 W2'
_cod_database_code 4117799

loop_
_symmetry_equiv_pos_as_xyz
'x, y, z'
'-x+1/2, y, -z+1/2'
'-x, -y, -z'
'x-1/2, -y, z-1/2'

loop_
_atom_site_label
_atom_site_type_symbol
_atom_site_fract_x
_atom_site_fract_y
_atom_site_fract_z
_atom_site_U_iso_or_equiv
_atom_site_adp_type
_atom_site_occupancy
_atom_site_symmetry_multiplicity
_atom_site_calc_flag
_atom_site_refinement_flags
_atom_site_disorder_assembly
_atom_site_disorder_group
W1 W -0.45972(3) -0.30266(6) -0.166873(14) 0.03557(18) Uani 1 1 d . . .
W2 W -0.20806(3) -0.30850(6) -0.015830(14) 0.03451(18) Uani 1 1 d . . .
Fe1 Fe -0.34117(10) -0.3790(2) -0.13869(5) 0.0366(5) Uani 1 1 d . . .
Fe2 Fe -0.42148(10) -0.2519(2) -0.09822(5) 0.0394(5) Uani 1 1 d . . .
Fe3 Fe -0.24782(10) -0.3777(2) -0.08359(5) 0.0356(5) Uani 1 1 d . . .
Fe4 Fe -0.32962(10) -0.2554(2) -0.04301(5) 0.0374(5) Uani 1 1 d . . .
S1 S -0.35841(19) -0.2906(4) -0.19241(9) 0.0395(9) Uani 1 1 d . . .
S2 S -0.4408(2) -0.4555(4) -0.12138(10) 0.0431(10) Uani 1 1 d . . .
S3 S -0.4684(2) -0.1134(4) -0.13601(10) 0.0503(11) Uani 1 1 d . . .
S4 S -0.26109(19) -0.5212(4) -0.12844(10) 0.0402(9) Uani 1 1 d . . .
S5 S -0.31095(19) -0.2043(4) -0.10254(9) 0.0368(9) Uani 1 1 d . . .
S6 S -0.43750(19) -0.2328(4) -0.03972(10) 0.0425(10) Uani 1 1 d . . .
S7 S -0.15378(19) -0.2802(4) -0.06857(9) 0.0392(10) Uani 1 1 d . . .
S8 S -0.28848(19) -0.4599(4) -0.03200(10) 0.0415(10) Uani 1 1 d . . .
S9 S -0.2675(2) -0.1211(4) -0.01057(10) 0.0420(10) Uani 1 1 d . . .
B1 B -0.5857(10) -0.3436(19) -0.2258(5) 0.048(5) Uani 1 1 d . . .
H1 H -0.6229 -0.3553 -0.2434 0.058 Uiso 1 1 calc R . .
B2 B -0.1120(9) -0.362(2) 0.0573(4) 0.047(5) Uani 1 1 d . . .
H2 H -0.0830 -0.3774 0.0789 0.057 Uiso 1 1 calc R . .
N1 N -0.6125(7) -0.3378(16) -0.1865(3) 0.065(5) Uani 1 1 d . . .
N2 N -0.5700(6) -0.3313(14) -0.1584(3) 0.055(4) Uani 1 1 d . . .
N3 N -0.5513(6) -0.2150(13) -0.2328(3) 0.045(3) Uani 1 1 d . . .
N4 N -0.4939(6) -0.1818(13) -0.2141(3) 0.045(3) Uani 1 1 d . . .
N5 N -0.5380(6) -0.4557(13) -0.2290(3) 0.043(3) Uani 1 1 d . . .
N6 N -0.4859(6) -0.4659(11) -0.2060(3) 0.035(3) Uani 1 1 d . . .
N7 N -0.1807(7) -0.3632(14) 0.0685(3) 0.055(4) Uani 1 1 d . . .
N8 N -0.2320(6) -0.3519(14) 0.0432(3) 0.048(4) Uani 1 1 d . . .
N9 N -0.0953(6) -0.2292(13) 0.0409(3) 0.041(3) Uani 1 1 d . . .
N10 N -0.1260(6) -0.1870(12) 0.0098(3) 0.040(3) Uani 1 1 d . . .
N11 N -0.0992(6) -0.4698(13) 0.0293(3) 0.043(3) Uani 1 1 d . . .
N12 N -0.1378(6) -0.4724(12) -0.0026(3) 0.037(3) Uani 1 1 d . . .
C1 C -0.7327(9) -0.358(3) -0.2025(5) 0.106(9) Uani 1 1 d . . .
H1A H -0.7379 -0.2766 -0.2160 0.159 Uiso 1 1 calc R . .
H1B H -0.7724 -0.3748 -0.1890 0.159 Uiso 1 1 calc R . .
H1C H -0.7254 -0.4298 -0.2192 0.159 Uiso 1 1 calc R . .
C2 C -0.6754(9) -0.347(2) -0.1771(5) 0.073(6) Uani 1 1 d . . .
C3 C -0.6714(9) -0.3429(17) -0.1393(4) 0.059(4) Uani 1 1 d . . .
H3 H -0.7074 -0.3467 -0.1236 0.071 Uiso 1 1 calc R . .
C4 C -0.6063(8) -0.3326(18) -0.1290(4) 0.058(5) Uani 1 1 d . . .
C5 C -0.5819(9) -0.321(2) -0.0915(4) 0.070(6) Uani 1 1 d . . .
H5A H -0.5439 -0.3782 -0.0879 0.106 Uiso 1 1 calc R . .
H5B H -0.6166 -0.3467 -0.0752 0.106 Uiso 1 1 calc R . .
H5C H -0.5691 -0.2308 -0.0867 0.106 Uiso 1 1 calc R . .
C6 C -0.6238(10) -0.126(2) -0.2824(5) 0.079(6) Uani 1 1 d . . .
H6A H -0.6163 -0.1921 -0.3009 0.118 Uiso 1 1 calc R . .
H6B H -0.6309 -0.0415 -0.2937 0.118 Uiso 1 1 calc R . .
H6C H -0.6625 -0.1504 -0.2688 0.118 Uiso 1 1 calc R . .
C7 C -0.5659(8) -0.1196(18) -0.2577(4) 0.053(5) Uani 1 1 d . . .
C8 C -0.5193(9) -0.025(2) -0.2540(4) 0.059(4) Uani 1 1 d . . .
H8 H -0.5166 0.0528 -0.2675 0.071 Uiso 1 1 calc R . .
C9 C -0.4768(9) -0.0651(16) -0.2269(4) 0.049(4) Uani 1 1 d . . .
C10 C -0.4172(9) 0.0057(16) -0.2143(5) 0.068(6) Uani 1 1 d . . .
H10A H -0.4297 0.0760 -0.1980 0.102 Uiso 1 1 calc R . .
H10B H -0.3948 0.0424 -0.2349 0.102 Uiso 1 1 calc R . .
H10C H -0.3878 -0.0547 -0.2015 0.102 Uiso 1 1 calc R . .
C11 C -0.5941(9) -0.582(2) -0.2773(4) 0.074(6) Uani 1 1 d . . .
H11A H -0.6348 -0.6051 -0.2655 0.111 Uiso 1 1 calc R . .
H11B H -0.5813 -0.6528 -0.2933 0.111 Uiso 1 1 calc R . .
H11C H -0.6008 -0.5021 -0.2913 0.111 Uiso 1 1 calc R . .
C12 C -0.5419(8) -0.5606(17) -0.2500(4) 0.047(4) Uani 1 1 d . . .
C13 C -0.4909(9) -0.6406(15) -0.2418(4) 0.049(4) Uani 1 1 d . . .
H13 H -0.4814 -0.7218 -0.2527 0.058 Uiso 1 1 calc R . .
C14 C -0.4550(8) -0.5789(16) -0.2141(4) 0.044(4) Uani 1 1 d . . .
C15 C -0.3956(9) -0.6272(15) -0.1954(4) 0.053(5) Uani 1 1 d . . .
H15A H -0.3604 -0.5632 -0.1976 0.080 Uiso 1 1 calc R . .
H15B H -0.3822 -0.7097 -0.2061 0.080 Uiso 1 1 calc R . .
H15C H -0.4047 -0.6408 -0.1699 0.080 Uiso 1 1 calc R . .
C16 C -0.1623(9) -0.392(3) 0.1347(4) 0.093(8) Uani 1 1 d . . .
H16A H -0.1414 -0.4779 0.1349 0.139 Uiso 1 1 calc R . .
H16B H -0.1886 -0.3820 0.1561 0.139 Uiso 1 1 calc R . .
H16C H -0.1285 -0.3243 0.1344 0.139 Uiso 1 1 calc R . .
C17 C -0.2063(9) -0.379(2) 0.1012(4) 0.069(6) Uani 1 1 d . . .
C18 C -0.2728(9) -0.3729(19) 0.0972(4) 0.063(4) Uani 1 1 d . . .
H18 H -0.3040 -0.3780 0.1157 0.075 Uiso 1 1 calc R . .
C19 C -0.2857(8) -0.3576(18) 0.0610(4) 0.057(5) Uani 1 1 d . . .
C20 C -0.3535(7) -0.3520(18) 0.0449(4) 0.059(5) Uani 1 1 d . . .
H20A H -0.3638 -0.2623 0.0378 0.088 Uiso 1 1 calc R . .
H20B H -0.3851 -0.3818 0.0625 0.088 Uiso 1 1 calc R . .
H20C H -0.3561 -0.4084 0.0237 0.088 Uiso 1 1 calc R . .
C21 C -0.0149(9) -0.1458(19) 0.0875(4) 0.064(5) Uani 1 1 d . . .
H21A H -0.0428 -0.1627 0.1081 0.096 Uiso 1 1 calc R . .
H21B H 0.0106 -0.0664 0.0920 0.096 Uiso 1 1 calc R . .
H21C H 0.0149 -0.2194 0.0843 0.096 Uiso 1 1 calc R . .
C22 C -0.0568(8) -0.1288(16) 0.0543(4) 0.046(4) Uani 1 1 d . . .
C23 C -0.0612(8) -0.027(2) 0.0304(4) 0.063(4) Uani 1 1 d . . .
H23 H -0.0384 0.0533 0.0319 0.075 Uiso 1 1 calc R . .
C24 C -0.1056(8) -0.0655(16) 0.0033(4) 0.048(4) Uani 1 1 d . . .
C25 C -0.1262(8) 0.0146(17) -0.0277(4) 0.056(5) Uani 1 1 d . . .
H25A H -0.1518 -0.0387 -0.0447 0.083 Uiso 1 1 calc R . .
H25B H -0.0874 0.0487 -0.0395 0.083 Uiso 1 1 calc R . .
H25C H -0.1531 0.0872 -0.0195 0.083 Uiso 1 1 calc R . .
C26 C -0.0119(7) -0.5970(15) 0.0606(4) 0.041(4) Uani 1 1 d . . .
H26A H 0.0168 -0.5219 0.0648 0.062 Uiso 1 1 calc R . .
H26B H 0.0145 -0.6731 0.0545 0.062 Uiso 1 1 calc R . .
H26C H -0.0363 -0.6153 0.0824 0.062 Uiso 1 1 calc R . .
C27 C -0.0591(7) -0.5676(15) 0.0302(4) 0.039(4) Uani 1 1 d . . .
C28 C -0.0685(8) -0.6420(14) -0.0010(4) 0.047(4) Uani 1 1 d . . .
H28 H -0.0456 -0.7184 -0.0077 0.056 Uiso 1 1 calc R . .
C29 C -0.1179(7) -0.5807(15) -0.0200(4) 0.036(4) Uani 1 1 d . . .
C30 C -0.1452(8) -0.6214(15) -0.0551(4) 0.046(4) Uani 1 1 d . . .
H30A H -0.1923 -0.6376 -0.0531 0.069 Uiso 1 1 calc R . .
H30B H -0.1234 -0.7012 -0.0629 0.069 Uiso 1 1 calc R . .
H30C H -0.1382 -0.5524 -0.0728 0.069 Uiso 1 1 calc R . .
N13 N 0.4194(7) -0.1788(12) 0.0463(3) 0.047(3) Uani 1 1 d . . .
C31 C 0.4900(9) -0.1326(18) 0.0542(6) 0.070(6) Uani 1 1 d . . .
H31A H 0.5173 -0.1665 0.0346 0.084 Uiso 1 1 calc R . .
H31B H 0.4899 -0.0367 0.0519 0.084 Uiso 1 1 calc R . .
C32 C 0.5237(13) -0.163(3) 0.0875(7) 0.152(14) Uani 1 1 d . . .
H32A H 0.5690 -0.1322 0.0866 0.227 Uiso 1 1 calc R . .
H32B H 0.5236 -0.2578 0.0911 0.227 Uiso 1 1 calc R . .
H32C H 0.5015 -0.1209 0.1074 0.227 Uiso 1 1 calc R . .
C33 C 0.4149(9) -0.3205(15) 0.0516(4) 0.055(5) Uani 1 1 d . . .
H33A H 0.3687 -0.3471 0.0480 0.066 Uiso 1 1 calc R . .
H33B H 0.4278 -0.3407 0.0767 0.066 Uiso 1 1 calc R . .
C34 C 0.4568(10) -0.4016(19) 0.0269(5) 0.079(4) Uani 1 1 d . . .
H34A H 0.4480 -0.3760 0.0019 0.118 Uiso 1 1 calc R . .
H34B H 0.4463 -0.4939 0.0299 0.118 Uiso 1 1 calc R . .
H34C H 0.5032 -0.3872 0.0329 0.118 Uiso 1 1 calc R . .
C35 C 0.4037(11) -0.1322(19) 0.0090(5) 0.076(6) Uani 1 1 d . . .
H35A H 0.4001 -0.0362 0.0092 0.091 Uiso 1 1 calc R . .
H35B H 0.4402 -0.1556 -0.0068 0.091 Uiso 1 1 calc R . .
C36 C 0.3424(12) -0.187(2) -0.0063(5) 0.093(7) Uani 1 1 d . . .
H36A H 0.3509 -0.2250 -0.0299 0.140 Uiso 1 1 calc R . .
H36B H 0.3096 -0.1180 -0.0089 0.140 Uiso 1 1 calc R . .
H36C H 0.3261 -0.2548 0.0097 0.140 Uiso 1 1 calc R . .
C37 C 0.3725(9) -0.1074(16) 0.0723(4) 0.061(5) Uani 1 1 d . . .
H37A H 0.3857 -0.0148 0.0739 0.073 Uiso 1 1 calc R . .
H37B H 0.3275 -0.1103 0.0619 0.073 Uiso 1 1 calc R . .
C38 C 0.3713(10) -0.1624(18) 0.1095(5) 0.079(4) Uani 1 1 d . . .
H38A H 0.3356 -0.2257 0.1111 0.118 Uiso 1 1 calc R . .
H38B H 0.3644 -0.0920 0.1267 0.118 Uiso 1 1 calc R . .
H38C H 0.4131 -0.2055 0.1150 0.118 Uiso 1 1 calc R . .
N14 N 0.1030(6) 0.3361(13) 0.1821(3) 0.046(3) Uani 1 1 d . . .
C39 C 0.0916(8) 0.4285(16) 0.1514(4) 0.053(4) Uani 1 1 d . . .
H39A H 0.0858 0.3768 0.1292 0.063 Uiso 1 1 calc R . .
H39B H 0.1317 0.4817 0.1488 0.063 Uiso 1 1 calc R . .
C40 C 0.0337(9) 0.5202(18) 0.1542(4) 0.065(5) Uani 1 1 d . . .
H40A H 0.0208 0.5509 0.1301 0.098 Uiso 1 1 calc R . .
H40B H 0.0461 0.5948 0.1693 0.098 Uiso 1 1 calc R . .
H40C H -0.0030 0.4742 0.1649 0.098 Uiso 1 1 calc R . .
C41 C 0.0447(8) 0.2496(16) 0.1867(4) 0.051(4) Uani 1 1 d . . .
H41A H 0.0062 0.3048 0.1916 0.061 Uiso 1 1 calc R . .
H41B H 0.0528 0.1938 0.2080 0.061 Uiso 1 1 calc R . .
C42 C 0.0280(9) 0.1619(16) 0.1545(5) 0.062(5) Uani 1 1 d . . .
H42A H 0.0248 0.2149 0.1326 0.093 Uiso 1 1 calc R . .
H42B H -0.0140 0.1184 0.1583 0.093 Uiso 1 1 calc R . .
H42C H 0.0624 0.0965 0.1518 0.093 Uiso 1 1 calc R . .
C43 C 0.1616(8) 0.2563(17) 0.1738(4) 0.050(4) Uani 1 1 d . . .
H43A H 0.1519 0.2055 0.1517 0.059 Uiso 1 1 calc R . .
H43B H 0.1982 0.3159 0.1685 0.059 Uiso 1 1 calc R . .
C44 C 0.1834(9) 0.1654(17) 0.2024(5) 0.064(5) Uani 1 1 d . . .
H44A H 0.2236 0.1217 0.1952 0.095 Uiso 1 1 calc R . .
H44B H 0.1492 0.1003 0.2063 0.095 Uiso 1 1 calc R . .
H44C H 0.1917 0.2139 0.2247 0.095 Uiso 1 1 calc R . .
C45 C 0.1120(10) 0.4118(18) 0.2169(4) 0.069(6) Uani 1 1 d . . .
H45A H 0.0727 0.4664 0.2203 0.082 Uiso 1 1 calc R . .
H45B H 0.1145 0.3490 0.2370 0.082 Uiso 1 1 calc R . .
C46 C 0.1713(9) 0.4974(18) 0.2189(4) 0.064(5) Uani 1 1 d . . .
H46A H 0.1698 0.5596 0.1990 0.097 Uiso 1 1 calc R . .
H46B H 0.2108 0.4439 0.2173 0.097 Uiso 1 1 calc R . .
H46C H 0.1721 0.5448 0.2417 0.097 Uiso 1 1 calc R . .
N15 N -0.6550(18) 0.132(4) -0.1856(9) 0.106(8) Uani 0.50 1 d PDU A -1
O1 O -0.7190(19) 0.285(3) -0.2184(10) 0.132(10) Uani 0.50 1 d PDU A -1
C51 C -0.701(2) 0.174(4) -0.2127(11) 0.116(9) Uani 0.50 1 d PDU A -1
H51 H -0.7186 0.1089 -0.2280 0.139 Uiso 0.50 1 calc PR A -1
C52 C -0.647(2) 0.006(4) -0.1707(10) 0.096(10) Uani 0.50 1 d PDU A -1
H52A H -0.6824 -0.0506 -0.1790 0.144 Uiso 0.50 1 calc PR A -1
H52B H -0.6465 0.0116 -0.1444 0.144 Uiso 0.50 1 calc PR A -1
H52C H -0.6047 -0.0304 -0.1783 0.144 Uiso 0.50 1 calc PR A -1
C53 C -0.611(2) 0.236(4) -0.1798(10) 0.099(9) Uani 0.50 1 d PDU A -1
H53A H -0.5817 0.2425 -0.2000 0.149 Uiso 0.50 1 calc PR A -1
H53B H -0.5857 0.2209 -0.1576 0.149 Uiso 0.50 1 calc PR A -1
H53C H -0.6361 0.3172 -0.1776 0.149 Uiso 0.50 1 calc PR A -1
N16 N -0.1861(9) 0.156(2) 0.0901(5) 0.110(5) Uani 1 1 d DU . .
O2 O -0.1275(9) 0.283(2) 0.1311(5) 0.132(6) Uani 1 1 d DU . .
C61 C -0.1492(12) 0.178(2) 0.1220(6) 0.116(6) Uani 1 1 d DU . .
H61 H -0.1410 0.1063 0.1374 0.140 Uiso 1 1 calc R . .
C62 C -0.2181(12) 0.032(2) 0.0833(6) 0.122(7) Uani 1 1 d DU . .
H62A H -0.2046 -0.0303 0.1019 0.182 Uiso 1 1 calc R . .
H62B H -0.2058 -0.0004 0.0597 0.182 Uiso 1 1 calc R . .
H62C H -0.2657 0.0442 0.0838 0.182 Uiso 1 1 calc R . .
C63 C -0.1952(11) 0.263(2) 0.0653(6) 0.112(6) Uani 1 1 d DU . .
H63A H -0.2409 0.2919 0.0654 0.168 Uiso 1 1 calc R . .
H63B H -0.1841 0.2353 0.0411 0.168 Uiso 1 1 calc R . .
H63C H -0.1666 0.3357 0.0727 0.168 Uiso 1 1 calc R . .
N17 N 0.1848(9) -0.1556(18) 0.1677(5) 0.130(6) Uani 1 1 d DU . .
O3 O 0.0758(10) -0.171(2) 0.1912(6) 0.163(7) Uani 1 1 d DU . .
C71 C 0.1326(10) -0.166(2) 0.1929(7) 0.144(6) Uani 1 1 d DU . .
H71 H 0.1487 -0.1699 0.2170 0.172 Uiso 1 1 calc R . .
C72 C 0.1724(14) -0.130(3) 0.1304(5) 0.149(8) Uani 1 1 d DU . .
H72A H 0.1393 -0.1912 0.1211 0.223 Uiso 1 1 calc R . .
H72B H 0.2130 -0.1412 0.1172 0.223 Uiso 1 1 calc R . .
H72C H 0.1565 -0.0409 0.1274 0.223 Uiso 1 1 calc R . .
C73 C 0.2507(9) -0.164(3) 0.1821(8) 0.146(8) Uani 1 1 d DU . .
H73A H 0.2728 -0.0803 0.1794 0.219 Uiso 1 1 calc R . .
H73B H 0.2747 -0.2315 0.1692 0.219 Uiso 1 1 calc R . .
H73C H 0.2495 -0.1870 0.2077 0.219 Uiso 1 1 calc R . .

loop_
_atom_site_aniso_label
_atom_site_aniso_U_11
_atom_site_aniso_U_22
_atom_site_aniso_U_33
_atom_site_aniso_U_23
_atom_site_aniso_U_13
_atom_site_aniso_U_12
W1 0.0356(4) 0.0503(4) 0.0208(3) -0.0029(3) 0.0010(2) 0.0045(3)
W2 0.0331(4) 0.0511(4) 0.0194(3) -0.0003(3) 0.0026(2) 0.0053(3)
Fe1 0.0409(14) 0.0467(13) 0.0221(11) -0.0030(9) 0.0024(9) 0.0049(11)
Fe2 0.0360(13) 0.0603(14) 0.0219(11) -0.0053(10) 0.0031(9) 0.0057(11)
Fe3 0.0366(13) 0.0478(13) 0.0227(11) -0.0017(9) 0.0035(9) 0.0047(10)
Fe4 0.0388(13) 0.0527(13) 0.0209(10) -0.0036(9) 0.0034(9) 0.0069(10)
S1 0.042(2) 0.048(2) 0.0283(19) -0.0001(18) 0.0034(16) 0.0002(19)
S2 0.045(3) 0.059(3) 0.025(2) -0.0006(18) 0.0047(17) 0.002(2)
S3 0.056(3) 0.065(3) 0.030(2) -0.005(2) 0.0020(19) 0.016(2)
S4 0.042(2) 0.049(2) 0.030(2) -0.0054(18) 0.0022(17) 0.0089(19)
S5 0.040(2) 0.047(2) 0.0236(18) -0.0030(17) 0.0051(15) 0.0077(19)
S6 0.039(2) 0.063(3) 0.0254(19) -0.0023(18) 0.0065(17) 0.0058(19)
S7 0.038(2) 0.058(3) 0.0210(18) 0.0022(17) 0.0048(16) 0.0056(19)
S8 0.040(2) 0.054(2) 0.030(2) 0.0031(18) 0.0060(17) 0.0010(19)
S9 0.041(2) 0.056(3) 0.029(2) -0.0038(18) -0.0002(17) 0.009(2)
B1 0.040(12) 0.073(15) 0.032(10) 0.003(9) 0.007(9) 0.009(10)
B2 0.041(12) 0.083(14) 0.018(9) 0.015(9) -0.006(8) 0.009(10)
N1 0.048(9) 0.129(14) 0.017(7) 0.003(7) 0.004(6) 0.004(9)
N2 0.044(9) 0.098(12) 0.023(7) 0.000(7) 0.005(6) -0.003(8)
N3 0.048(9) 0.061(9) 0.028(7) 0.005(6) 0.009(6) 0.018(7)
N4 0.038(8) 0.058(9) 0.036(7) -0.007(7) -0.011(6) 0.002(7)
N5 0.040(8) 0.068(9) 0.020(6) 0.005(6) -0.003(6) -0.020(7)
N6 0.035(8) 0.051(8) 0.018(6) -0.003(5) 0.009(5) -0.006(6)
N7 0.056(10) 0.096(11) 0.014(6) 0.015(7) 0.012(6) 0.020(8)
N8 0.034(8) 0.096(11) 0.014(6) 0.020(6) 0.003(6) 0.008(7)
N9 0.034(7) 0.067(9) 0.022(6) -0.004(6) 0.000(5) 0.015(7)
N10 0.032(7) 0.054(8) 0.033(7) 0.000(6) -0.005(5) 0.011(7)
N11 0.039(8) 0.059(9) 0.033(7) 0.008(6) 0.008(6) 0.002(7)
N12 0.037(8) 0.057(8) 0.018(6) 0.004(6) 0.003(5) -0.005(6)
C1 0.039(12) 0.24(3) 0.043(11) -0.020(15) 0.003(9) -0.033(15)
C2 0.044(12) 0.137(19) 0.038(10) 0.008(11) 0.013(9) -0.002(11)
C3 0.058(9) 0.094(10) 0.026(6) 0.005(6) 0.004(6) 0.004(7)
C4 0.039(10) 0.098(15) 0.037(9) -0.008(9) 0.006(8) -0.016(9)
C5 0.064(13) 0.124(17) 0.022(8) -0.015(10) 0.002(8) -0.009(12)
C6 0.083(16) 0.097(15) 0.055(12) 0.000(11) -0.022(11) 0.028(12)
C7 0.049(11) 0.077(12) 0.032(9) 0.012(9) -0.007(8) 0.020(10)
C8 0.058(9) 0.094(10) 0.026(6) 0.005(6) 0.004(6) 0.004(7)
C9 0.064(12) 0.043(10) 0.039(10) -0.011(8) -0.012(8) -0.005(9)
C10 0.097(16) 0.047(11) 0.059(12) 0.012(9) 0.001(11) 0.002(11)
C11 0.070(14) 0.122(17) 0.029(9) -0.023(10) 0.003(9) -0.048(12)
C12 0.055(12) 0.062(11) 0.024(8) -0.003(8) -0.002(8) -0.021(9)
C13 0.069(13) 0.032(9) 0.044(10) 0.001(7) -0.010(9) -0.020(9)
C14 0.047(11) 0.054(10) 0.030(9) -0.003(8) 0.004(7) 0.002(8)
C15 0.082(14) 0.046(10) 0.031(9) 0.003(8) 0.000(9) 0.011(9)
C16 0.046(12) 0.21(2) 0.023(9) 0.006(12) 0.013(8) 0.022(14)
C17 0.044(12) 0.142(18) 0.022(9) 0.004(10) 0.014(8) 0.007(11)
C18 0.046(8) 0.107(11) 0.036(7) 0.015(7) 0.010(6) 0.000(7)
C19 0.043(11) 0.107(15) 0.021(8) 0.009(9) -0.013(8) 0.015(10)
C20 0.029(10) 0.101(14) 0.046(10) 0.000(10) 0.009(8) 0.012(9)
C21 0.065(13) 0.100(15) 0.027(9) -0.010(9) -0.006(8) -0.011(11)
C22 0.037(10) 0.060(11) 0.041(10) -0.021(8) -0.001(8) 0.002(8)
C23 0.046(8) 0.107(11) 0.036(7) 0.015(7) 0.010(6) 0.000(7)
C24 0.051(11) 0.054(11) 0.040(10) -0.001(8) -0.008(8) -0.005(9)
C25 0.047(11) 0.083(13) 0.036(9) 0.007(9) -0.017(8) -0.007(9)
C26 0.023(9) 0.056(10) 0.045(9) 0.012(8) -0.001(7) 0.003(7)
C27 0.031(9) 0.043(9) 0.043(10) 0.011(8) -0.001(7) -0.007(8)
C28 0.049(11) 0.030(8) 0.063(12) 0.015(8) 0.016(9) 0.010(8)
C29 0.033(9) 0.055(10) 0.020(7) 0.010(7) 0.003(6) 0.015(8)
C30 0.053(11) 0.047(10) 0.039(9) -0.001(8) 0.008(8) 0.005(8)
N13 0.057(9) 0.050(9) 0.036(7) 0.006(6) 0.017(6) 0.011(7)
C31 0.052(13) 0.063(12) 0.095(16) -0.041(11) 0.010(11) -0.011(10)
C32 0.10(2) 0.20(3) 0.15(3) -0.14(2) -0.041(19) 0.04(2)
C33 0.068(13) 0.050(11) 0.046(10) 0.004(8) 0.010(9) -0.003(9)
C34 0.080(11) 0.078(10) 0.079(11) 0.004(8) 0.027(8) 0.013(8)
C35 0.119(19) 0.065(12) 0.044(11) -0.014(10) 0.002(12) 0.008(12)
C36 0.13(2) 0.096(16) 0.056(13) -0.008(12) -0.035(13) -0.013(15)
C37 0.084(14) 0.057(11) 0.042(10) 0.008(9) 0.031(9) 0.030(10)
C38 0.080(11) 0.078(10) 0.079(11) 0.004(8) 0.027(8) 0.013(8)
N14 0.047(9) 0.070(10) 0.022(7) 0.003(6) 0.006(6) 0.003(7)
C39 0.057(12) 0.070(12) 0.032(9) 0.015(8) 0.010(8) 0.005(9)
C40 0.066(13) 0.094(14) 0.036(10) 0.023(9) 0.002(9) 0.033(11)
C41 0.050(11) 0.066(11) 0.037(9) 0.015(8) 0.008(8) 0.002(9)
C42 0.058(12) 0.064(12) 0.064(12) 0.004(9) -0.008(10) -0.006(9)
C43 0.049(11) 0.072(11) 0.028(8) 0.001(8) 0.004(7) 0.010(9)
C44 0.061(13) 0.070(13) 0.060(12) -0.002(10) 0.006(10) 0.005(10)
C45 0.105(17) 0.063(12) 0.038(10) -0.010(9) 0.009(10) 0.019(12)
C46 0.083(15) 0.070(12) 0.040(10) 0.006(9) 0.009(10) -0.010(11)
N15 0.108(19) 0.13(2) 0.077(15) 0.005(15) 0.048(14) 0.048(15)
O1 0.14(2) 0.14(2) 0.117(19) 0.009(17) 0.037(17) 0.053(18)
C51 0.12(2) 0.14(2) 0.091(16) 0.011(16) 0.042(14) 0.053(16)
C52 0.10(2) 0.11(2) 0.074(19) -0.018(17) 0.036(17) 0.053(17)
C53 0.11(2) 0.14(2) 0.055(17) 0.030(18) 0.063(15) 0.040(16)
N16 0.083(11) 0.180(15) 0.068(9) -0.014(9) 0.006(8) -0.002(9)
O2 0.109(12) 0.196(16) 0.090(11) 0.005(11) -0.015(9) -0.033(12)
C61 0.091(12) 0.182(15) 0.076(10) -0.010(10) -0.003(8) -0.005(10)
C62 0.114(16) 0.181(17) 0.070(13) -0.025(12) 0.005(12) -0.008(13)
C63 0.067(13) 0.200(17) 0.070(12) 0.005(11) 0.022(10) -0.009(13)
N17 0.146(13) 0.093(9) 0.152(13) -0.064(11) 0.012(12) 0.055(11)
O3 0.175(15) 0.117(12) 0.198(16) -0.033(12) 0.050(14) 0.004(14)
C71 0.164(14) 0.092(10) 0.175(14) -0.055(11) 0.018(13) 0.050(13)
C72 0.166(18) 0.123(15) 0.156(14) -0.065(15) -0.019(14) 0.061(15)
C73 0.155(15) 0.122(15) 0.160(18) -0.063(14) -0.015(14) 0.068(15)

loop_
_atom_type_symbol
_atom_type_description
_atom_type_scat_dispersion_real
_atom_type_scat_dispersion_imag
_atom_type_scat_source
C C 0.0033 0.0016 'International Tables Vol C Tables 4.2.6.8 and 6.1.1.4'
H H 0.0000 0.0000 'International Tables Vol C Tables 4.2.6.8 and 6.1.1.4'
B B 0.0013 0.0007 'International Tables Vol C Tables 4.2.6.8 and 6.1.1.4'
N N 0.0061 0.0033 'International Tables Vol C Tables 4.2.6.8 and 6.1.1.4'
O O 0.0106 0.0060 'International Tables Vol C Tables 4.2.6.8 and 6.1.1.4'
S S 0.1246 0.1234 'International Tables Vol C Tables 4.2.6.8 and 6.1.1.4'
Fe Fe 0.3463 0.8444 'International Tables Vol C Tables 4.2.6.8 and 6.1.1.4'
W W -0.8490 6.8722 'International Tables Vol C Tables 4.2.6.8 and 6.1.1.4'

loop_
_geom_angle_atom_site_label_1
_geom_angle_atom_site_label_2
_geom_angle_atom_site_label_3
_geom_angle
N4 W1 S3 84.1(3)
N4 W1 N6 80.9(4)
S3 W1 N6 159.3(3)
N4 W1 N2 83.7(5)
S3 W1 N2 87.3(4)
N6 W1 N2 77.1(4)
N4 W1 S1 85.0(3)
S3 W1 S1 104.17(15)
N6 W1 S1 88.6(3)
N2 W1 S1 163.0(3)
N4 W1 S2 168.8(3)
S3 W1 S2 102.83(14)
N6 W1 S2 90.1(3)
N2 W1 S2 87.8(3)
S1 W1 S2 101.57(14)
N4 W1 Fe2 135.2(3)
S3 W1 Fe2 51.70(11)
N6 W1 Fe2 143.6(3)
N2 W1 Fe2 99.1(3)
S1 W1 Fe2 97.88(11)
S2 W1 Fe2 53.47(11)
N4 W1 Fe1 135.6(3)
S3 W1 Fe1 97.47(12)
N6 W1 Fe1 103.2(3)
N2 W1 Fe1 140.6(3)
S1 W1 Fe1 51.45(10)
S2 W1 Fe1 52.95(11)
Fe2 W1 Fe1 57.19(6)
N12 W2 N10 81.9(4)
N12 W2 S9 160.8(3)
N10 W2 S9 83.7(3)
N12 W2 S7 87.9(3)
N10 W2 S7 85.7(3)
S9 W2 S7 103.54(14)
N12 W2 N8 78.2(4)
N10 W2 N8 82.9(4)
S9 W2 N8 87.5(3)
S7 W2 N8 163.2(3)
N12 W2 S8 90.0(3)
N10 W2 S8 168.4(3)
S9 W2 S8 102.21(15)
S7 W2 S8 102.37(13)
N8 W2 S8 87.4(4)
N12 W2 Fe4 143.3(3)
N10 W2 Fe4 134.7(3)
S9 W2 Fe4 51.70(11)
S7 W2 Fe4 96.34(11)
N8 W2 Fe4 100.5(3)
S8 W2 Fe4 53.46(11)
N12 W2 Fe3 100.5(3)
N10 W2 Fe3 136.9(3)
S9 W2 Fe3 98.68(11)
S7 W2 Fe3 51.74(11)
N8 W2 Fe3 140.0(3)
S8 W2 Fe3 52.68(10)
Fe4 W2 Fe3 57.08(6)
S1 Fe1 S4 121.74(16)
S1 Fe1 S2 105.71(16)
S4 Fe1 S2 112.48(17)
S1 Fe1 S5 103.98(16)
S4 Fe1 S5 102.92(16)
S2 Fe1 S5 109.20(15)
S1 Fe1 Fe2 103.15(13)
S4 Fe1 Fe2 134.57(14)
S2 Fe1 Fe2 55.47(12)
S5 Fe1 Fe2 55.84(11)
S1 Fe1 W1 54.16(11)
S4 Fe1 W1 153.95(14)
S2 Fe1 W1 54.61(11)
S5 Fe1 W1 102.88(12)
Fe2 Fe1 W1 60.94(7)
S1 Fe1 Fe3 139.38(14)
S4 Fe1 Fe3 51.93(11)
S2 Fe1 Fe3 113.24(13)
S5 Fe1 Fe3 52.84(11)
Fe2 Fe1 Fe3 90.02(9)
W1 Fe1 Fe3 150.75(9)
S3 Fe2 S6 119.88(17)
S3 Fe2 S2 106.24(17)
S6 Fe2 S2 114.96(17)
S3 Fe2 S5 103.26(17)
S6 Fe2 S5 102.39(16)
S2 Fe2 S5 109.01(16)
S3 Fe2 Fe1 102.96(13)
S6 Fe2 Fe1 136.18(15)
S2 Fe2 Fe1 55.25(12)
S5 Fe2 Fe1 55.86(11)
S3 Fe2 W1 53.80(12)
S6 Fe2 W1 153.97(15)
S2 Fe2 W1 54.94(10)
S5 Fe2 W1 103.63(11)
Fe1 Fe2 W1 61.88(7)
S3 Fe2 Fe4 139.86(16)
S6 Fe2 Fe4 51.73(12)
S2 Fe2 Fe4 112.19(14)
S5 Fe2 Fe4 53.59(11)
Fe1 Fe2 Fe4 89.91(9)
W1 Fe2 Fe4 151.69(9)
S7 Fe3 S4 124.94(16)
S7 Fe3 S8 106.51(16)
S4 Fe3 S8 110.22(17)
S7 Fe3 S5 101.73(16)
S4 Fe3 S5 102.87(16)
S8 Fe3 S5 109.54(16)
S7 Fe3 Fe4 101.44(13)
S4 Fe3 Fe4 133.05(15)
S8 Fe3 Fe4 55.72(12)
S5 Fe3 Fe4 56.07(11)
S7 Fe3 W2 54.06(10)
S4 Fe3 W2 152.88(14)
S8 Fe3 W2 54.66(11)
S5 Fe3 W2 103.62(12)
Fe4 Fe3 W2 61.21(7)
S7 Fe3 Fe1 139.82(13)
S4 Fe3 Fe1 51.25(12)
S8 Fe3 Fe1 111.48(14)
S5 Fe3 Fe1 53.47(11)
Fe4 Fe3 Fe1 89.59(9)
W2 Fe3 Fe1 150.76(9)
S9 Fe4 S6 117.47(17)
S9 Fe4 S8 105.66(17)
S6 Fe4 S8 116.44(17)
S9 Fe4 S5 106.04(17)
S6 Fe4 S5 102.33(16)
S8 Fe4 S5 108.10(15)
S9 Fe4 Fe3 104.51(14)
S6 Fe4 Fe3 137.16(14)
S8 Fe4 Fe3 54.89(11)
S5 Fe4 Fe3 55.40(11)
S9 Fe4 W2 54.12(11)
S6 Fe4 W2 154.16(13)
S8 Fe4 W2 54.68(11)
S5 Fe4 W2 103.51(12)
Fe3 Fe4 W2 61.71(7)
S9 Fe4 Fe2 140.52(15)
S6 Fe4 Fe2 51.66(11)
S8 Fe4 Fe2 112.71(14)
S5 Fe4 Fe2 53.59(11)
Fe3 Fe4 Fe2 90.46(9)
W2 Fe4 Fe2 152.05(9)
Fe1 S1 W1 74.39(12)
Fe1 S2 Fe2 69.28(14)
Fe1 S2 W1 72.44(13)
Fe2 S2 W1 71.58(13)
Fe2 S3 W1 74.50(15)
Fe1 S4 Fe3 76.81(14)
Fe3 S5 Fe4 68.54(12)
Fe3 S5 Fe2 110.82(17)
Fe4 S5 Fe2 72.83(13)
Fe3 S5 Fe1 73.69(13)
Fe4 S5 Fe1 109.44(17)
Fe2 S5 Fe1 68.31(13)
Fe2 S6 Fe4 76.61(14)
Fe3 S7 W2 74.20(13)
Fe3 S8 Fe4 69.39(13)
Fe3 S8 W2 72.65(13)
Fe4 S8 W2 71.85(13)
Fe4 S9 W2 74.18(14)
N5 B1 N3 110.3(13)
N5 B1 N1 109.7(13)
N3 B1 N1 107.3(14)
N7 B2 N9 109.8(14)
N7 B2 N11 111.3(15)
N9 B2 N11 108.9(12)
C2 N1 N2 114.0(13)
C2 N1 B1 126.4(14)
N2 N1 B1 119.5(13)
C4 N2 N1 106.0(13)
C4 N2 W1 132.6(11)
N1 N2 W1 121.1(9)
C7 N3 N4 109.3(13)
C7 N3 B1 129.8(15)
N4 N3 B1 120.8(13)
C9 N4 N3 105.2(12)
C9 N4 W1 134.0(10)
N3 N4 W1 119.9(10)
C12 N5 N6 110.1(13)
C12 N5 B1 129.0(14)
N6 N5 B1 120.5(13)
N5 N6 C14 106.8(12)
N5 N6 W1 121.1(9)
C14 N6 W1 131.8(10)
C17 N7 N8 108.6(13)
C17 N7 B2 130.5(14)
N8 N7 B2 120.9(11)
C19 N8 N7 106.2(11)
C19 N8 W2 134.3(10)
N7 N8 W2 119.1(8)
N10 N9 C22 108.3(13)
N10 N9 B2 120.9(13)
C22 N9 B2 130.4(13)
C24 N10 N9 108.0(12)
C24 N10 W2 131.5(10)
N9 N10 W2 119.8(10)
C27 N11 N12 110.4(12)
C27 N11 B2 130.7(13)
N12 N11 B2 118.9(12)
C29 N12 N11 104.6(11)
C29 N12 W2 134.7(9)
N11 N12 W2 120.6(9)
N1 C2 C3 103.0(16)
N1 C2 C1 125.5(15)
C3 C2 C1 131.5(17)
C4 C3 C2 108.2(15)
N2 C4 C3 108.9(14)
N2 C4 C5 126.3(15)
C3 C4 C5 124.8(15)
C8 C7 N3 107.3(15)
C8 C7 C6 130.0(17)
N3 C7 C6 122.7(17)
C7 C8 C9 106.9(16)
N4 C9 C8 111.2(15)
N4 C9 C10 122.8(15)
C8 C9 C10 125.8(17)
N5 C12 C13 108.9(14)
N5 C12 C11 124.0(17)
C13 C12 C11 127.1(16)
C12 C13 C14 106.1(15)
N6 C14 C13 108.1(14)
N6 C14 C15 124.5(14)
C13 C14 C15 127.4(15)
N7 C17 C18 107.7(15)
N7 C17 C16 121.0(15)
C18 C17 C16 131.2(14)
C17 C18 C19 106.2(15)
N8 C19 C18 111.2(14)
N8 C19 C20 125.2(13)
C18 C19 C20 123.6(15)
C23 C22 N9 107.6(15)
C23 C22 C21 130.7(16)
N9 C22 C21 121.4(15)
C22 C23 C24 106.7(17)
N10 C24 C23 109.3(15)
N10 C24 C25 125.4(14)
C23 C24 C25 125.3(16)
N11 C27 C28 108.9(14)
N11 C27 C26 124.8(15)
C28 C27 C26 126.2(15)
C29 C28 C27 105.3(13)
N12 C29 C28 110.7(13)
N12 C29 C30 123.2(13)
C28 C29 C30 126.0(14)
C33 N13 C35 115.3(13)
C33 N13 C31 109.9(13)
C35 N13 C31 105.0(14)
C33 N13 C37 109.9(12)
C35 N13 C37 107.7(12)
C31 N13 C37 108.8(13)
C32 C31 N13 121.6(19)
N13 C33 C34 115.1(14)
C36 C35 N13 113.6(17)
C38 C37 N13 114.8(13)
C43 N14 C41 110.0(13)
C43 N14 C39 107.6(11)
C41 N14 C39 110.7(12)
C43 N14 C45 112.0(13)
C41 N14 C45 106.7(12)
C39 N14 C45 109.8(13)
N14 C39 C40 116.7(12)
N14 C41 C42 115.0(13)
C44 C43 N14 115.4(13)
C46 C45 N14 115.2(14)
C53 N15 C52 124(4)
C53 N15 C51 106(4)
C52 N15 C51 129(4)
O1 C51 N15 127(5)
C61 N16 C62 121(2)
C61 N16 C63 118(2)
C62 N16 C63 120(2)
O2 C61 N16 125(2)
C72 N17 C71 121.9(16)
C72 N17 C73 121(2)
C71 N17 C73 116.8(14)
O3 C71 N17 136(3)

loop_
_geom_bond_atom_site_label_1
_geom_bond_atom_site_label_2
_geom_bond_distance
W1 N4 2.252(13)
W1 S3 2.269(4)
W1 N6 2.279(11)
W1 N2 2.300(13)
W1 S1 2.301(4)
W1 S2 2.337(4)
W1 Fe2 2.709(2)
W1 Fe1 2.733(2)
W2 N12 2.260(12)
W2 N10 2.283(12)
W2 S9 2.288(4)
W2 S7 2.297(3)
W2 N8 2.307(11)
W2 S8 2.333(4)
W2 Fe4 2.716(2)
W2 Fe3 2.729(2)
Fe1 S1 2.219(4)
Fe1 S4 2.220(4)
Fe1 S2 2.288(5)
Fe1 S5 2.320(4)
Fe1 Fe2 2.605(3)
Fe1 Fe3 2.771(3)
Fe2 S3 2.206(5)
Fe2 S6 2.220(4)
Fe2 S2 2.294(5)
Fe2 S5 2.320(4)
Fe2 Fe4 2.754(3)
Fe3 S7 2.227(4)
Fe3 S4 2.241(4)
Fe3 S8 2.274(4)
Fe3 S5 2.301(4)
Fe3 Fe4 2.602(3)
Fe4 S9 2.216(5)
Fe4 S6 2.223(4)
Fe4 S8 2.297(5)
Fe4 S5 2.320(4)
B1 N5 1.52(2)
B1 N3 1.52(2)
B1 N1 1.58(2)
B2 N7 1.47(2)
B2 N9 1.54(2)
B2 N11 1.55(2)
N1 C2 1.34(2)
N1 N2 1.345(17)
N2 C4 1.337(18)
N3 C7 1.377(19)
N3 N4 1.395(17)
N4 C9 1.340(19)
N5 C12 1.334(19)
N5 N6 1.353(15)
N6 C14 1.359(18)
N7 C17 1.345(18)
N7 N8 1.401(17)
N8 C19 1.297(19)
N9 N10 1.375(15)
N9 C22 1.384(19)
N10 C24 1.341(19)
N11 C27 1.298(18)
N11 N12 1.412(16)
N12 C29 1.355(17)
C1 C2 1.50(2)
C2 C3 1.41(2)
C3 C4 1.38(2)
C4 C5 1.48(2)
C6 C7 1.48(2)
C7 C8 1.36(2)
C8 C9 1.38(2)
C9 C10 1.49(2)
C11 C12 1.48(2)
C12 C13 1.36(2)
C13 C14 1.41(2)
C14 C15 1.47(2)
C16 C17 1.53(2)
C17 C18 1.37(2)
C18 C19 1.38(2)
C19 C20 1.50(2)
C21 C22 1.50(2)
C22 C23 1.38(2)
C23 C24 1.40(2)
C24 C25 1.47(2)
C26 C27 1.501(19)
C27 C28 1.40(2)
C28 C29 1.37(2)
C29 C30 1.471(19)
N13 C33 1.473(18)
N13 C35 1.50(2)
N13 C31 1.54(2)
N13 C37 1.563(18)
C31 C32 1.44(3)
C33 C34 1.52(2)
C35 C36 1.48(3)
C37 C38 1.50(2)
N14 C43 1.489(19)
N14 C41 1.50(2)
N14 C39 1.499(18)
N14 C45 1.521(19)
C39 C40 1.52(2)
C41 C42 1.53(2)
C43 C44 1.48(2)
C45 C46 1.50(2)
N15 C53 1.407(19)
N15 C52 1.417(19)
N15 C51 1.430(19)
O1 C51 1.210(10)
N16 C61 1.413(17)
N16 C62 1.447(17)
N16 C63 1.450(17)
O2 C61 1.205(10)
N17 C72 1.430(10)
N17 C71 1.441(10)
N17 C73 1.441(10)
O3 C71 1.162(10)

loop_
_geom_torsion_atom_site_label_1
_geom_torsion_atom_site_label_2
_geom_torsion_atom_site_label_3
_geom_torsion_atom_site_label_4
_geom_torsion
N4 W1 Fe1 S1 -13.0(5)
S3 W1 Fe1 S1 -102.19(17)
N6 W1 Fe1 S1 77.3(3)
N2 W1 Fe1 S1 163.0(5)
S2 W1 Fe1 S1 157.35(18)
Fe2 W1 Fe1 S1 -136.26(15)
N4 W1 Fe1 S4 -103.1(5)
S3 W1 Fe1 S4 167.8(3)
N6 W1 Fe1 S4 -12.7(4)
N2 W1 Fe1 S4 73.0(6)
S1 W1 Fe1 S4 -90.0(3)
S2 W1 Fe1 S4 67.3(3)
Fe2 W1 Fe1 S4 133.7(3)
N4 W1 Fe1 S2 -170.4(5)
S3 W1 Fe1 S2 100.46(17)
N6 W1 Fe1 S2 -80.0(3)
N2 W1 Fe1 S2 5.7(6)
S1 W1 Fe1 S2 -157.35(18)
Fe2 W1 Fe1 S2 66.38(14)
N4 W1 Fe1 S5 85.0(5)
S3 W1 Fe1 S5 -4.10(16)
N6 W1 Fe1 S5 175.4(3)
N2 W1 Fe1 S5 -98.9(5)
S1 W1 Fe1 S5 98.08(17)
S2 W1 Fe1 S5 -104.56(17)
Fe2 W1 Fe1 S5 -38.18(11)
N4 W1 Fe1 Fe2 123.2(5)
S3 W1 Fe1 Fe2 34.08(13)
N6 W1 Fe1 Fe2 -146.4(3)
N2 W1 Fe1 Fe2 -60.7(5)
S1 W1 Fe1 Fe2 136.26(15)
S2 W1 Fe1 Fe2 -66.38(14)
N4 W1 Fe1 Fe3 115.8(5)
S3 W1 Fe1 Fe3 26.6(2)
N6 W1 Fe1 Fe3 -153.9(3)
N2 W1 Fe1 Fe3 -68.2(6)
S1 W1 Fe1 Fe3 128.8(2)
S2 W1 Fe1 Fe3 -73.9(2)
Fe2 W1 Fe1 Fe3 -7.47(18)
S1 Fe1 Fe2 S3 -0.7(2)
S4 Fe1 Fe2 S3 170.6(2)
S2 Fe1 Fe2 S3 -100.93(19)
S5 Fe1 Fe2 S3 97.38(19)
W1 Fe1 Fe2 S3 -35.89(14)
Fe3 Fe1 Fe2 S3 140.47(16)
S1 Fe1 Fe2 S6 -168.7(2)
S4 Fe1 Fe2 S6 2.6(3)
S2 Fe1 Fe2 S6 91.1(2)
S5 Fe1 Fe2 S6 -70.6(2)
W1 Fe1 Fe2 S6 156.1(2)
Fe3 Fe1 Fe2 S6 -27.5(2)
S1 Fe1 Fe2 S2 100.19(18)
S4 Fe1 Fe2 S2 -88.5(2)
S5 Fe1 Fe2 S2 -161.69(18)
W1 Fe1 Fe2 S2 65.05(13)
Fe3 Fe1 Fe2 S2 -118.60(15)
S1 Fe1 Fe2 S5 -98.12(17)
S4 Fe1 Fe2 S5 73.2(2)
S2 Fe1 Fe2 S5 161.69(18)
W1 Fe1 Fe2 S5 -133.26(13)
Fe3 Fe1 Fe2 S5 43.09(12)
S1 Fe1 Fe2 W1 35.14(12)
S4 Fe1 Fe2 W1 -153.5(2)
S2 Fe1 Fe2 W1 -65.05(13)
S5 Fe1 Fe2 W1 133.26(13)
Fe3 Fe1 Fe2 W1 176.36(9)
S1 Fe1 Fe2 Fe4 -142.38(14)
S4 Fe1 Fe2 Fe4 28.9(2)
S2 Fe1 Fe2 Fe4 117.43(15)
S5 Fe1 Fe2 Fe4 -44.26(12)
W1 Fe1 Fe2 Fe4 -177.52(9)
Fe3 Fe1 Fe2 Fe4 -1.17(9)
N4 W1 Fe2 S3 11.0(5)
N6 W1 Fe2 S3 -159.8(5)
N2 W1 Fe2 S3 -79.2(4)
S1 W1 Fe2 S3 101.86(18)
S2 W1 Fe2 S3 -159.5(2)
Fe1 W1 Fe2 S3 134.94(17)
N4 W1 Fe2 S6 95.7(6)
S3 W1 Fe2 S6 84.7(4)
N6 W1 Fe2 S6 -75.0(6)
N2 W1 Fe2 S6 5.6(5)
S1 W1 Fe2 S6 -173.4(3)
S2 W1 Fe2 S6 -74.8(4)
Fe1 W1 Fe2 S6 -140.3(4)
N4 W1 Fe2 S2 170.6(5)
S3 W1 Fe2 S2 159.5(2)
N6 W1 Fe2 S2 -0.2(5)
N2 W1 Fe2 S2 80.4(4)
S1 W1 Fe2 S2 -98.59(16)
Fe1 W1 Fe2 S2 -65.51(14)
N4 W1 Fe2 S5 -85.6(5)
S3 W1 Fe2 S5 -96.61(19)
N6 W1 Fe2 S5 103.6(5)
N2 W1 Fe2 S5 -175.8(4)
S1 W1 Fe2 S5 5.25(16)
S2 W1 Fe2 S5 103.84(18)
Fe1 W1 Fe2 S5 38.33(12)
N4 W1 Fe2 Fe1 -123.9(5)
S3 W1 Fe2 Fe1 -134.94(17)
N6 W1 Fe2 Fe1 65.3(5)
N2 W1 Fe2 Fe1 145.9(4)
S1 W1 Fe2 Fe1 -33.08(12)
S2 W1 Fe2 Fe1 65.51(14)
N4 W1 Fe2 Fe4 -118.7(5)
S3 W1 Fe2 Fe4 -129.7(3)
N6 W1 Fe2 Fe4 70.5(5)
N2 W1 Fe2 Fe4 151.1(4)
S1 W1 Fe2 Fe4 -27.8(2)
S2 W1 Fe2 Fe4 70.7(2)
Fe1 W1 Fe2 Fe4 5.2(2)
N12 W2 Fe3 S7 -78.9(3)
N10 W2 Fe3 S7 10.4(5)
S9 W2 Fe3 S7 100.44(17)
N8 W2 Fe3 S7 -163.1(5)
S8 W2 Fe3 S7 -160.78(19)
Fe4 W2 Fe3 S7 132.69(15)
N12 W2 Fe3 S4 18.9(4)
N10 W2 Fe3 S4 108.3(5)
S9 W2 Fe3 S4 -161.7(3)
S7 W2 Fe3 S4 97.8(3)
N8 W2 Fe3 S4 -65.2(6)
S8 W2 Fe3 S4 -62.9(3)
Fe4 W2 Fe3 S4 -129.5(3)
N12 W2 Fe3 S8 81.9(3)
N10 W2 Fe3 S8 171.2(5)
S9 W2 Fe3 S8 -98.78(17)
S7 W2 Fe3 S8 160.78(19)
N8 W2 Fe3 S8 -2.3(5)
Fe4 W2 Fe3 S8 -66.53(14)
N12 W2 Fe3 S5 -173.7(3)
N10 W2 Fe3 S5 -84.3(5)
S9 W2 Fe3 S5 5.70(16)
S7 W2 Fe3 S5 -94.74(17)
N8 W2 Fe3 S5 102.2(5)
S8 W2 Fe3 S5 104.48(18)
Fe4 W2 Fe3 S5 37.95(12)
N12 W2 Fe3 Fe4 148.4(3)
N10 W2 Fe3 Fe4 -122.2(4)
S9 W2 Fe3 Fe4 -32.25(12)
S7 W2 Fe3 Fe4 -132.69(15)
N8 W2 Fe3 Fe4 64.3(5)
S8 W2 Fe3 Fe4 66.53(14)
N12 W2 Fe3 Fe1 151.5(3)
N10 W2 Fe3 Fe1 -119.1(5)
S9 W2 Fe3 Fe1 -29.1(2)
S7 W2 Fe3 Fe1 -129.6(2)
N8 W2 Fe3 Fe1 67.4(5)
S8 W2 Fe3 Fe1 69.7(2)
Fe4 W2 Fe3 Fe1 3.13(18)
S1 Fe1 Fe3 S7 4.3(3)
S4 Fe1 Fe3 S7 100.8(2)
S2 Fe1 Fe3 S7 -158.1(2)
S5 Fe1 Fe3 S7 -61.0(2)
Fe2 Fe1 Fe3 S7 -106.2(2)
W1 Fe1 Fe3 S7 -99.6(3)
S1 Fe1 Fe3 S4 -96.5(2)
S2 Fe1 Fe3 S4 101.1(2)
S5 Fe1 Fe3 S4 -161.81(19)
Fe2 Fe1 Fe3 S4 153.01(16)
W1 Fe1 Fe3 S4 159.5(2)
S1 Fe1 Fe3 S8 164.3(2)
S4 Fe1 Fe3 S8 -99.23(19)
S2 Fe1 Fe3 S8 1.9(2)
S5 Fe1 Fe3 S8 98.96(18)
Fe2 Fe1 Fe3 S8 53.78(15)
W1 Fe1 Fe3 S8 60.3(2)
S1 Fe1 Fe3 S5 65.3(2)
S4 Fe1 Fe3 S5 161.81(19)
S2 Fe1 Fe3 S5 -97.11(18)
Fe2 Fe1 Fe3 S5 -45.18(13)
W1 Fe1 Fe3 S5 -38.7(2)
S1 Fe1 Fe3 Fe4 111.7(2)
S4 Fe1 Fe3 Fe4 -151.77(16)
S2 Fe1 Fe3 Fe4 -50.69(15)
S5 Fe1 Fe3 Fe4 46.42(13)
Fe2 Fe1 Fe3 Fe4 1.23(9)
W1 Fe1 Fe3 Fe4 7.8(2)
S1 Fe1 Fe3 W2 109.0(3)
S4 Fe1 Fe3 W2 -154.5(2)
S2 Fe1 Fe3 W2 -53.4(3)
S5 Fe1 Fe3 W2 43.7(2)
Fe2 Fe1 Fe3 W2 -1.5(2)
W1 Fe1 Fe3 W2 5.0(4)
S7 Fe3 Fe4 S9 -3.15(18)
S4 Fe3 Fe4 S9 -174.6(2)
S8 Fe3 Fe4 S9 99.14(18)
S5 Fe3 Fe4 S9 -99.69(18)
W2 Fe3 Fe4 S9 34.24(12)
Fe1 Fe3 Fe4 S9 -144.24(14)
S7 Fe3 Fe4 S6 165.3(2)
S4 Fe3 Fe4 S6 -6.1(3)
S8 Fe3 Fe4 S6 -92.4(2)
S5 Fe3 Fe4 S6 68.7(2)
W2 Fe3 Fe4 S6 -157.3(2)
Fe1 Fe3 Fe4 S6 24.2(2)
S7 Fe3 Fe4 S8 -102.29(18)
S4 Fe3 Fe4 S8 86.3(2)
S5 Fe3 Fe4 S8 161.17(19)
W2 Fe3 Fe4 S8 -64.90(13)
Fe1 Fe3 Fe4 S8 116.63(15)
S7 Fe3 Fe4 S5 96.54(17)
S4 Fe3 Fe4 S5 -74.9(2)
S8 Fe3 Fe4 S5 -161.17(19)
W2 Fe3 Fe4 S5 133.92(14)
Fe1 Fe3 Fe4 S5 -44.55(13)
S7 Fe3 Fe4 W2 -37.39(11)
S4 Fe3 Fe4 W2 151.21(19)
S8 Fe3 Fe4 W2 64.90(13)
S5 Fe3 Fe4 W2 -133.92(14)
Fe1 Fe3 Fe4 W2 -178.47(9)
S7 Fe3 Fe4 Fe2 139.92(13)
S4 Fe3 Fe4 Fe2 -31.5(2)
S8 Fe3 Fe4 Fe2 -117.79(15)
S5 Fe3 Fe4 Fe2 43.38(13)
W2 Fe3 Fe4 Fe2 177.30(9)
Fe1 Fe3 Fe4 Fe2 -1.17(9)
N12 W2 Fe4 S9 162.7(5)
N10 W2 Fe4 S9 -12.1(4)
S7 W2 Fe4 S9 -102.27(16)
N8 W2 Fe4 S9 78.3(4)
S8 W2 Fe4 S9 157.01(18)
Fe3 W2 Fe4 S9 -137.77(15)
N12 W2 Fe4 S6 83.5(6)
N10 W2 Fe4 S6 -91.2(5)
S9 W2 Fe4 S6 -79.2(3)
S7 W2 Fe4 S6 178.5(3)
N8 W2 Fe4 S6 -0.9(5)
S8 W2 Fe4 S6 77.8(3)
Fe3 W2 Fe4 S6 143.0(4)
N12 W2 Fe4 S8 5.6(5)
N10 W2 Fe4 S8 -169.1(4)
S9 W2 Fe4 S8 -157.01(18)
S7 W2 Fe4 S8 100.72(15)
N8 W2 Fe4 S8 -78.7(4)
Fe3 W2 Fe4 S8 65.22(13)
N12 W2 Fe4 S5 -97.2(5)
N10 W2 Fe4 S5 88.1(4)
S9 W2 Fe4 S5 100.20(18)
S7 W2 Fe4 S5 -2.07(16)
N8 W2 Fe4 S5 178.5(4)
S8 W2 Fe4 S5 -102.79(17)
Fe3 W2 Fe4 S5 -37.57(12)
N12 W2 Fe4 Fe3 -59.6(5)
N10 W2 Fe4 Fe3 125.7(4)
S9 W2 Fe4 Fe3 137.77(15)
S7 W2 Fe4 Fe3 35.50(12)
N8 W2 Fe4 Fe3 -143.9(4)
S8 W2 Fe4 Fe3 -65.22(13)
N12 W2 Fe4 Fe2 -65.3(5)
N10 W2 Fe4 Fe2 119.9(5)
S9 W2 Fe4 Fe2 132.0(3)
S7 W2 Fe4 Fe2 29.7(2)
N8 W2 Fe4 Fe2 -149.7(4)
S8 W2 Fe4 Fe2 -71.0(2)
Fe3 W2 Fe4 Fe2 -5.8(2)
S3 Fe2 Fe4 S9 4.8(3)
S6 Fe2 Fe4 S9 -88.0(3)
S2 Fe2 Fe4 S9 167.0(2)
S5 Fe2 Fe4 S9 69.2(2)
Fe1 Fe2 Fe4 S9 115.1(2)
W1 Fe2 Fe4 S9 110.4(3)
S3 Fe2 Fe4 S6 92.8(3)
S2 Fe2 Fe4 S6 -105.0(2)
S5 Fe2 Fe4 S6 157.2(2)
Fe1 Fe2 Fe4 S6 -156.96(17)
W1 Fe2 Fe4 S6 -161.6(3)
S3 Fe2 Fe4 S8 -160.7(2)
S6 Fe2 Fe4 S8 106.52(19)
S2 Fe2 Fe4 S8 1.53(19)
S5 Fe2 Fe4 S8 -96.31(18)
Fe1 Fe2 Fe4 S8 -50.44(15)
W1 Fe2 Fe4 S8 -55.1(3)
S3 Fe2 Fe4 S5 -64.4(2)
S6 Fe2 Fe4 S5 -157.2(2)
S2 Fe2 Fe4 S5 97.83(18)
Fe1 Fe2 Fe4 S5 45.87(13)
W1 Fe2 Fe4 S5 41.3(2)
S3 Fe2 Fe4 Fe3 -109.0(2)
S6 Fe2 Fe4 Fe3 158.20(17)
S2 Fe2 Fe4 Fe3 53.20(15)
S5 Fe2 Fe4 Fe3 -44.63(13)
Fe1 Fe2 Fe4 Fe3 1.24(10)
W1 Fe2 Fe4 Fe3 -3.4(2)
S3 Fe2 Fe4 W2 -103.9(3)
S6 Fe2 Fe4 W2 163.3(3)
S2 Fe2 Fe4 W2 58.3(3)
S5 Fe2 Fe4 W2 -39.6(2)
Fe1 Fe2 Fe4 W2 6.3(2)
W1 Fe2 Fe4 W2 1.7(4)
S4 Fe1 S1 W1 148.90(17)
S2 Fe1 S1 W1 19.03(15)
S5 Fe1 S1 W1 -95.94(14)
Fe2 Fe1 S1 W1 -38.36(12)
Fe3 Fe1 S1 W1 -144.20(17)
N4 W1 S1 Fe1 170.9(3)
S3 W1 S1 Fe1 88.30(15)
N6 W1 S1 Fe1 -108.1(3)
N2 W1 S1 Fe1 -140.6(13)
S2 W1 S1 Fe1 -18.28(15)
Fe2 W1 S1 Fe1 35.91(12)
S1 Fe1 S2 Fe2 -95.36(15)
S4 Fe1 S2 Fe2 129.58(16)
S5 Fe1 S2 Fe2 15.98(16)
W1 Fe1 S2 Fe2 -76.44(11)
Fe3 Fe1 S2 Fe2 72.84(14)
S1 Fe1 S2 W1 -18.92(15)
S4 Fe1 S2 W1 -153.98(14)
S5 Fe1 S2 W1 92.41(15)
Fe2 Fe1 S2 W1 76.44(11)
Fe3 Fe1 S2 W1 149.28(10)
S3 Fe2 S2 Fe1 94.72(17)
S6 Fe2 S2 Fe1 -130.21(17)
S5 Fe2 S2 Fe1 -15.96(15)
W1 Fe2 S2 Fe1 77.64(10)
Fe4 Fe2 S2 Fe1 -73.44(13)
S3 Fe2 S2 W1 17.08(16)
S6 Fe2 S2 W1 152.15(16)
S5 Fe2 S2 W1 -93.60(14)
Fe1 Fe2 S2 W1 -77.64(10)
Fe4 Fe2 S2 W1 -151.08(10)
N4 W1 S2 Fe1 143.1(17)
S3 W1 S2 Fe1 -89.73(15)
N6 W1 S2 Fe1 106.5(3)
N2 W1 S2 Fe1 -176.4(3)
S1 W1 S2 Fe1 17.90(14)
Fe2 W1 S2 Fe1 -73.39(12)
N4 W1 S2 Fe2 -143.5(17)
S3 W1 S2 Fe2 -16.34(16)
N6 W1 S2 Fe2 179.9(3)
N2 W1 S2 Fe2 -103.0(3)
S1 W1 S2 Fe2 91.29(13)
Fe1 W1 S2 Fe2 73.39(12)
S6 Fe2 S3 W1 -149.74(17)
S2 Fe2 S3 W1 -17.33(16)
S5 Fe2 S3 W1 97.33(14)
Fe1 Fe2 S3 W1 39.84(13)
Fe4 Fe2 S3 W1 145.53(17)
N4 W1 S3 Fe2 -172.2(3)
N6 W1 S3 Fe2 144.4(8)
N2 W1 S3 Fe2 103.8(3)
S1 W1 S3 Fe2 -88.91(15)
S2 W1 S3 Fe2 16.74(17)
Fe1 W1 S3 Fe2 -36.87(13)
S1 Fe1 S4 Fe3 130.48(18)
S2 Fe1 S4 Fe3 -102.61(16)
S5 Fe1 S4 Fe3 14.79(15)
Fe2 Fe1 S4 Fe3 -39.6(2)
W1 Fe1 S4 Fe3 -157.1(3)
S7 Fe3 S4 Fe1 -129.37(18)
S8 Fe3 S4 Fe1 101.82(17)
S5 Fe3 S4 Fe1 -14.91(16)
Fe4 Fe3 S4 Fe1 40.3(2)
W2 Fe3 S4 Fe1 152.5(3)
S7 Fe3 S5 Fe4 -96.00(14)
S4 Fe3 S5 Fe4 133.65(15)
S8 Fe3 S5 Fe4 16.43(17)
W2 Fe3 S5 Fe4 -40.51(11)
Fe1 Fe3 S5 Fe4 119.19(15)
S7 Fe3 S5 Fe2 -156.74(15)
S4 Fe3 S5 Fe2 72.91(19)
S8 Fe3 S5 Fe2 -44.3(2)
Fe4 Fe3 S5 Fe2 -60.74(14)
W2 Fe3 S5 Fe2 -101.24(15)
Fe1 Fe3 S5 Fe2 58.45(14)
S7 Fe3 S5 Fe1 144.81(14)
S4 Fe3 S5 Fe1 14.46(15)
S8 Fe3 S5 Fe1 -102.75(16)
Fe4 Fe3 S5 Fe1 -119.19(15)
W2 Fe3 S5 Fe1 -159.69(10)
S9 Fe4 S5 Fe3 96.79(16)
S6 Fe4 S5 Fe3 -139.56(16)
S8 Fe4 S5 Fe3 -16.12(17)
W2 Fe4 S5 Fe3 40.72(11)
Fe2 Fe4 S5 Fe3 -121.41(15)
S9 Fe4 S5 Fe2 -141.80(16)
S6 Fe4 S5 Fe2 -18.15(16)
S8 Fe4 S5 Fe2 105.28(16)
Fe3 Fe4 S5 Fe2 121.41(15)
W2 Fe4 S5 Fe2 162.12(11)
S9 Fe4 S5 Fe1 159.49(17)
S6 Fe4 S5 Fe1 -76.9(2)
S8 Fe4 S5 Fe1 46.6(2)
Fe3 Fe4 S5 Fe1 62.70(14)
W2 Fe4 S5 Fe1 103.41(15)
Fe2 Fe4 S5 Fe1 -58.71(14)
S3 Fe2 S5 Fe3 -158.48(17)
S6 Fe2 S5 Fe3 76.36(19)
S2 Fe2 S5 Fe3 -45.8(2)
Fe1 Fe2 S5 Fe3 -61.67(14)
W1 Fe2 S5 Fe3 -103.04(15)
Fe4 Fe2 S5 Fe3 58.19(13)
S3 Fe2 S5 Fe4 143.33(15)
S6 Fe2 S5 Fe4 18.17(16)
S2 Fe2 S5 Fe4 -104.02(16)
Fe1 Fe2 S5 Fe4 -119.86(14)
W1 Fe2 S5 Fe4 -161.23(11)
S3 Fe2 S5 Fe1 -96.81(15)
S6 Fe2 S5 Fe1 138.03(16)
S2 Fe2 S5 Fe1 15.84(15)
W1 Fe2 S5 Fe1 -41.37(11)
Fe4 Fe2 S5 Fe1 119.86(14)
S1 Fe1 S5 Fe3 -142.44(15)
S4 Fe1 S5 Fe3 -14.61(15)
S2 Fe1 S5 Fe3 105.08(16)
Fe2 Fe1 S5 Fe3 120.99(14)
W1 Fe1 S5 Fe3 161.75(10)
S1 Fe1 S5 Fe4 158.06(17)
S4 Fe1 S5 Fe4 -74.11(19)
S2 Fe1 S5 Fe4 45.6(2)
Fe2 Fe1 S5 Fe4 61.49(14)
W1 Fe1 S5 Fe4 102.25(15)
Fe3 Fe1 S5 Fe4 -59.50(14)
S1 Fe1 S5 Fe2 96.57(15)
S4 Fe1 S5 Fe2 -135.59(15)
S2 Fe1 S5 Fe2 -15.91(16)
W1 Fe1 S5 Fe2 40.77(11)
Fe3 Fe1 S5 Fe2 -120.99(14)
S3 Fe2 S6 Fe4 -132.0(2)
S2 Fe2 S6 Fe4 99.40(18)
S5 Fe2 S6 Fe4 -18.64(16)
Fe1 Fe2 S6 Fe4 34.4(2)
W1 Fe2 S6 Fe4 160.0(3)
S9 Fe4 S6 Fe2 134.26(17)
S8 Fe4 S6 Fe2 -99.00(17)
S5 Fe4 S6 Fe2 18.64(16)
Fe3 Fe4 S6 Fe2 -33.1(2)
W2 Fe4 S6 Fe2 -162.0(3)
S4 Fe3 S7 W2 -146.57(17)
S8 Fe3 S7 W2 -16.27(16)
S5 Fe3 S7 W2 98.43(13)
Fe4 Fe3 S7 W2 41.09(11)
Fe1 Fe3 S7 W2 144.29(17)
N12 W2 S7 Fe3 105.1(3)
N10 W2 S7 Fe3 -172.9(3)
S9 W2 S7 Fe3 -90.44(15)
N8 W2 S7 Fe3 139.7(13)
S8 W2 S7 Fe3 15.55(15)
Fe4 W2 S7 Fe3 -38.37(11)
S7 Fe3 S8 Fe4 92.78(16)
S4 Fe3 S8 Fe4 -129.00(16)
S5 Fe3 S8 Fe4 -16.50(17)
W2 Fe3 S8 Fe4 76.63(11)
Fe1 Fe3 S8 Fe4 -73.88(13)
S7 Fe3 S8 W2 16.14(15)
S4 Fe3 S8 W2 154.37(15)
S5 Fe3 S8 W2 -93.14(15)
Fe4 Fe3 S8 W2 -76.63(11)
Fe1 Fe3 S8 W2 -150.51(10)
S9 Fe4 S8 Fe3 -96.95(16)
S6 Fe4 S8 Fe3 130.65(16)
S5 Fe4 S8 Fe3 16.23(17)
W2 Fe4 S8 Fe3 -77.77(11)
Fe2 Fe4 S8 Fe3 73.53(13)
S9 Fe4 S8 W2 -19.19(14)
S6 Fe4 S8 W2 -151.59(15)
S5 Fe4 S8 W2 93.99(15)
Fe3 Fe4 S8 W2 77.77(11)
Fe2 Fe4 S8 W2 151.29(10)
N12 W2 S8 Fe3 -103.2(3)
N10 W2 S8 Fe3 -148.8(15)
S9 W2 S8 Fe3 91.67(13)
S7 W2 S8 Fe3 -15.35(15)
N8 W2 S8 Fe3 178.5(3)
Fe4 W2 S8 Fe3 73.40(11)
N12 W2 S8 Fe4 -176.6(3)
N10 W2 S8 Fe4 137.8(15)
S9 W2 S8 Fe4 18.27(14)
S7 W2 S8 Fe4 -88.74(13)
N8 W2 S8 Fe4 105.1(3)
Fe3 W2 S8 Fe4 -73.40(11)
S6 Fe4 S9 W2 151.15(16)
S8 Fe4 S9 W2 19.33(15)
S5 Fe4 S9 W2 -95.28(14)
Fe3 Fe4 S9 W2 -37.69(12)
Fe2 Fe4 S9 W2 -146.79(17)
N12 W2 S9 Fe4 -147.1(9)
N10 W2 S9 Fe4 171.4(3)
S7 W2 S9 Fe4 87.39(14)
N8 W2 S9 Fe4 -105.5(3)
S8 W2 S9 Fe4 -18.73(14)
Fe3 W2 S9 Fe4 34.80(11)
N5 B1 N1 C2 -121(2)
N3 B1 N1 C2 119(2)
N5 B1 N1 N2 55(2)
N3 B1 N1 N2 -65(2)
C2 N1 N2 C4 -2(2)
B1 N1 N2 C4 -177.7(16)
C2 N1 N2 W1 -176.1(13)
B1 N1 N2 W1 8(2)
N4 W1 N2 C4 -139.0(17)
S3 W1 N2 C4 -54.6(16)
N6 W1 N2 C4 139.0(17)
S1 W1 N2 C4 172.4(12)
S2 W1 N2 C4 48.3(16)
Fe2 W1 N2 C4 -4.1(17)
Fe1 W1 N2 C4 43.8(19)
N4 W1 N2 N1 33.9(13)
S3 W1 N2 N1 118.2(13)
N6 W1 N2 N1 -48.1(13)
S1 W1 N2 N1 -15(2)
S2 W1 N2 N1 -138.8(13)
Fe2 W1 N2 N1 168.7(12)
Fe1 W1 N2 N1 -143.3(11)
N5 B1 N3 C7 123.4(16)
N1 B1 N3 C7 -117.1(16)
N5 B1 N3 N4 -52.7(17)
N1 B1 N3 N4 66.8(17)
C7 N3 N4 C9 2.6(16)
B1 N3 N4 C9 179.4(13)
C7 N3 N4 W1 173.3(9)
B1 N3 N4 W1 -9.8(16)
S3 W1 N4 C9 46.8(14)
N6 W1 N4 C9 -147.4(15)
N2 W1 N4 C9 134.7(15)
S1 W1 N4 C9 -58.1(14)
S2 W1 N4 C9 175.4(12)
Fe2 W1 N4 C9 38.1(17)
Fe1 W1 N4 C9 -47.9(16)
S3 W1 N4 N3 -120.8(10)
N6 W1 N4 N3 45.0(10)
N2 W1 N4 N3 -32.9(10)
S1 W1 N4 N3 134.4(10)
S2 W1 N4 N3 8(2)
Fe2 W1 N4 N3 -129.4(8)
Fe1 W1 N4 N3 144.6(8)
N3 B1 N5 C12 -123.8(16)
N1 B1 N5 C12 118.2(17)
N3 B1 N5 N6 63.6(17)
N1 B1 N5 N6 -54.4(18)
C12 N5 N6 C14 2.4(15)
B1 N5 N6 C14 176.3(13)
C12 N5 N6 W1 177.7(9)
B1 N5 N6 W1 -8.3(16)
N4 W1 N6 N5 -36.5(9)
S3 W1 N6 N5 7.2(15)
N2 W1 N6 N5 49.1(9)
S1 W1 N6 N5 -121.7(9)
S2 W1 N6 N5 136.8(9)
Fe2 W1 N6 N5 136.9(8)
Fe1 W1 N6 N5 -171.4(8)
N4 W1 N6 C14 137.6(13)
S3 W1 N6 C14 -178.7(9)
N2 W1 N6 C14 -136.9(13)
S1 W1 N6 C14 52.4(12)
S2 W1 N6 C14 -49.2(12)
Fe2 W1 N6 C14 -49.0(14)
Fe1 W1 N6 C14 2.6(12)
N9 B2 N7 C17 -119(2)
N11 B2 N7 C17 121(2)
N9 B2 N7 N8 64.6(19)
N11 B2 N7 N8 -56(2)
C17 N7 N8 C19 2(2)
B2 N7 N8 C19 179.2(16)
C17 N7 N8 W2 175.8(12)
B2 N7 N8 W2 -7(2)
N12 W2 N8 C19 -140.0(18)
N10 W2 N8 C19 136.8(18)
S9 W2 N8 C19 52.8(17)
S7 W2 N8 C19 -175.5(12)
S8 W2 N8 C19 -49.5(17)
Fe4 W2 N8 C19 2.5(18)
Fe3 W2 N8 C19 -48(2)
N12 W2 N8 N7 48.0(11)
N10 W2 N8 N7 -35.2(11)
S9 W2 N8 N7 -119.1(11)
S7 W2 N8 N7 13(2)
S8 W2 N8 N7 138.5(11)
Fe4 W2 N8 N7 -169.4(11)
Fe3 W2 N8 N7 140.3(9)
N7 B2 N9 N10 -64.0(17)
N11 B2 N9 N10 58.1(17)
N7 B2 N9 C22 107.9(17)
N11 B2 N9 C22 -130.0(15)
C22 N9 N10 C24 2.2(15)
B2 N9 N10 C24 175.7(13)
C22 N9 N10 W2 -169.1(9)
B2 N9 N10 W2 4.4(16)
N12 W2 N10 C24 147.7(14)
S9 W2 N10 C24 -45.0(13)
S7 W2 N10 C24 59.2(13)
N8 W2 N10 C24 -133.2(14)
S8 W2 N10 C24 -166.2(12)
Fe4 W2 N10 C24 -35.5(15)
Fe3 W2 N10 C24 51.0(15)
N12 W2 N10 N9 -43.4(9)
S9 W2 N10 N9 123.9(9)
S7 W2 N10 N9 -131.9(9)
N8 W2 N10 N9 35.7(9)
S8 W2 N10 N9 3(2)
Fe4 W2 N10 N9 133.4(8)
Fe3 W2 N10 N9 -140.1(8)
N7 B2 N11 C27 -120.3(16)
N9 B2 N11 C27 118.5(16)
N7 B2 N11 N12 56.2(17)
N9 B2 N11 N12 -65.0(16)
C27 N11 N12 C29 1.1(15)
B2 N11 N12 C29 -176.1(12)
C27 N11 N12 W2 -175.2(9)
B2 N11 N12 W2 7.6(16)
N10 W2 N12 C29 -138.1(13)
S9 W2 N12 C29 -179.8(9)
S7 W2 N12 C29 -52.1(13)
N8 W2 N12 C29 137.6(14)
S8 W2 N12 C29 50.2(13)
Fe4 W2 N12 C29 45.7(15)
Fe3 W2 N12 C29 -1.7(13)
N10 W2 N12 N11 36.9(9)
S9 W2 N12 N11 -4.8(16)
S7 W2 N12 N11 122.8(9)
N8 W2 N12 N11 -47.5(9)
S8 W2 N12 N11 -134.8(9)
Fe4 W2 N12 N11 -139.3(8)
Fe3 W2 N12 N11 173.3(9)
N2 N1 C2 C3 1(2)
B1 N1 C2 C3 176.9(17)
N2 N1 C2 C1 -179(2)
B1 N1 C2 C1 -3(3)
N1 C2 C3 C4 0(2)
C1 C2 C3 C4 179(2)
N1 N2 C4 C3 1(2)
W1 N2 C4 C3 175.0(12)
N1 N2 C4 C5 -177.0(18)
W1 N2 C4 C5 -3(3)
C2 C3 C4 N2 -1(2)
C2 C3 C4 C5 177.6(19)
N4 N3 C7 C8 -1.8(17)
B1 N3 C7 C8 -178.2(14)
N4 N3 C7 C6 179.3(15)
B1 N3 C7 C6 3(3)
N3 C7 C8 C9 0.2(19)
C6 C7 C8 C9 179.0(17)
N3 N4 C9 C8 -2.5(17)
W1 N4 C9 C8 -171.3(11)
N3 N4 C9 C10 -179.3(15)
W1 N4 C9 C10 12(2)
C7 C8 C9 N4 1(2)
C7 C8 C9 C10 178.2(16)
N6 N5 C12 C13 -1.8(17)
B1 N5 C12 C13 -175.0(14)
N6 N5 C12 C11 178.4(13)
B1 N5 C12 C11 5(2)
N5 C12 C13 C14 0.5(18)
C11 C12 C13 C14 -179.7(15)
N5 N6 C14 C13 -2.0(15)
W1 N6 C14 C13 -176.7(9)
N5 N6 C14 C15 179.9(14)
W1 N6 C14 C15 5(2)
C12 C13 C14 N6 1.0(17)
C12 C13 C14 C15 179.0(15)
N8 N7 C17 C18 -3(2)
B2 N7 C17 C18 -179.6(18)
N8 N7 C17 C16 -178.8(18)
B2 N7 C17 C16 4(3)
N7 C17 C18 C19 2(2)
C16 C17 C18 C19 178(2)
N7 N8 C19 C18 0(2)
W2 N8 C19 C18 -173.0(13)
N7 N8 C19 C20 -178.7(17)
W2 N8 C19 C20 9(3)
C17 C18 C19 N8 -1(2)
C17 C18 C19 C20 177.3(18)
N10 N9 C22 C23 -3.3(16)
B2 N9 C22 C23 -175.9(14)
N10 N9 C22 C21 -177.7(13)
B2 N9 C22 C21 10(2)
N9 C22 C23 C24 3.1(18)
C21 C22 C23 C24 176.8(16)
N9 N10 C24 C23 -0.2(17)
W2 N10 C24 C23 169.7(10)
N9 N10 C24 C25 179.4(15)
W2 N10 C24 C25 -11(2)
C22 C23 C24 N10 -1.8(19)
C22 C23 C24 C25 178.6(16)
N12 N11 C27 C28 -0.2(16)
B2 N11 C27 C28 176.6(14)
N12 N11 C27 C26 -178.5(12)
B2 N11 C27 C26 -2(2)
N11 C27 C28 C29 -0.8(17)
C26 C27 C28 C29 177.5(13)
N11 N12 C29 C28 -1.6(15)
W2 N12 C29 C28 173.9(10)
N11 N12 C29 C30 -179.6(13)
W2 N12 C29 C30 -4(2)
C27 C28 C29 N12 1.5(17)
C27 C28 C29 C30 179.5(14)
C33 N13 C31 C32 -53(2)
C35 N13 C31 C32 -177.7(17)
C37 N13 C31 C32 67(2)
C35 N13 C33 C34 56(2)
C31 N13 C33 C34 -62.2(19)
C37 N13 C33 C34 178.1(15)
C33 N13 C35 C36 48(2)
C31 N13 C35 C36 169.4(16)
C37 N13 C35 C36 -74.8(19)
C33 N13 C37 C38 41(2)
C35 N13 C37 C38 167.4(17)
C31 N13 C37 C38 -79.2(19)
C43 N14 C39 C40 180.0(15)
C41 N14 C39 C40 59.8(19)
C45 N14 C39 C40 -58(2)
C43 N14 C41 C42 -57.1(17)
C39 N14 C41 C42 61.7(18)
C45 N14 C41 C42 -178.8(14)
C41 N14 C43 C44 -63.6(18)
C39 N14 C43 C44 175.7(15)
C45 N14 C43 C44 55(2)
C43 N14 C45 C46 55.1(19)
C41 N14 C45 C46 175.5(15)
C39 N14 C45 C46 -64.4(19)
C53 N15 C51 O1 -30(6)
C52 N15 C51 O1 159(4)
C62 N16 C61 O2 -171(3)
C63 N16 C61 O2 4(4)
C72 N17 C71 O3 9(5)
C73 N17 C71 O3 -175(3)
